data_7053118
loop_
_publ_author_name
'Nath, Jayanta K.'
'Baruah, Jubaraj B.'

_publ_section_title
;
 Water assisted anion chains and anion dependent fluorescence emission in
 salts of N,N&#x2032;-bis(3-imidazol-1-ylpropyl)naphthalenediimide
;
_journal_issue 5
_journal_name_full 'New Journal of Chemistry'
_journal_page_first 1509
_journal_paper_doi 10.1039/c3nj00034f
_journal_volume 37
_journal_year 2013
_chemical_formula_sum 'C104 H102 F24 N24 O19 Si4'
_chemical_formula_weight 2560.60
_chemical_name_systematic
;
?
;
_space_group_IT_number 14
_symmetry_cell_setting monoclinic
_symmetry_space_group_name_Hall '-P 2ybc'
_symmetry_space_group_name_H-M 'P 1 21/c 1'
_atom_sites_solution_hydrogens geom
_atom_sites_solution_primary direct
_atom_sites_solution_secondary difmap
_audit_creation_method SHELXL-97
_cell_angle_alpha 90.00
_cell_angle_beta 116.698(19)
_cell_angle_gamma 90.00
_cell_formula_units_Z 2
_cell_length_a 19.277(6)
_cell_length_b 9.226(3)
_cell_length_c 34.761(10)
_cell_measurement_temperature 298(2)
_cell_volume 5523(3)
_computing_cell_refinement 'Bruker SMART'
_computing_data_collection 'Bruker SMART'
_computing_data_reduction 'Bruker SAINT'
_computing_molecular_graphics 'Bruker SHELXTL'
_computing_publication_material 'Bruker SHELXTL'
_computing_structure_refinement 'SHELXL-97 (Sheldrick, 1997)'
_computing_structure_solution 'SHELXS-97 (Sheldrick, 1990)'
_diffrn_ambient_temperature 298(2)
_diffrn_measured_fraction_theta_full 0.986
_diffrn_measured_fraction_theta_max 0.986
_diffrn_measurement_device_type 'CCD area detector'
_diffrn_measurement_method 'phi and omega scans'
_diffrn_radiation_monochromator graphite
_diffrn_radiation_source 'fine-focus sealed tube'
_diffrn_radiation_type MoK\a
_diffrn_radiation_wavelength 0.71073
_diffrn_reflns_av_R_equivalents 0.1037
_diffrn_reflns_av_sigmaI/netI 0.1154
_diffrn_reflns_limit_h_max 23
_diffrn_reflns_limit_h_min -23
_diffrn_reflns_limit_k_max 10
_diffrn_reflns_limit_k_min -11
_diffrn_reflns_limit_l_max 41
_diffrn_reflns_limit_l_min -41
_diffrn_reflns_number 45703
_diffrn_reflns_theta_full 25.25
_diffrn_reflns_theta_max 25.25
_diffrn_reflns_theta_min 1.18
_exptl_absorpt_coefficient_mu 0.175
_exptl_absorpt_correction_type none
_exptl_crystal_colour brown
_exptl_crystal_density_diffrn 1.536
_exptl_crystal_density_method 'not measured'
_exptl_crystal_description needle
_exptl_crystal_F_000 2624
_exptl_crystal_size_max 0.28
_exptl_crystal_size_mid 0.22
_exptl_crystal_size_min 0.17
_refine_diff_density_max 0.477
_refine_diff_density_min -0.289
_refine_diff_density_rms 0.056
_refine_ls_extinction_method none
_refine_ls_goodness_of_fit_ref 1.116
_refine_ls_hydrogen_treatment constr
_refine_ls_matrix_type full
_refine_ls_number_parameters 793
_refine_ls_number_reflns 9817
_refine_ls_number_restraints 0
_refine_ls_restrained_S_all 1.046
_refine_ls_R_factor_all 0.1156
_refine_ls_R_factor_gt 0.0817
_refine_ls_shift/su_max 0.001
_refine_ls_shift/su_mean 0.001
_refine_ls_structure_factor_coef Fsqd
_refine_ls_weighting_details 'calc w=1/[\s^2^(Fo^2^)+(0.0100P)^2^+0.0200P] where P=(Fo^2^+2Fc^2^)/3'
_refine_ls_weighting_scheme calc
_refine_ls_wR_factor_gt 0.1765
_refine_ls_wR_factor_ref 0.2460
_reflns_number_gt 3639
_reflns_number_total 9817
_reflns_threshold_expression >2sigma(I)
_cod_data_source_file c3nj00034f.txt
_cod_data_source_block 123123
_cod_original_sg_symbol_H-M 'P 21/c '
_cod_database_code 7053118

loop_
_symmetry_equiv_pos_as_xyz
'x, y, z'
'-x, y+1/2, -z+1/2'
'-x, -y, -z'
'x, -y-1/2, z-1/2'

loop_
_atom_site_label
_atom_site_type_symbol
_atom_site_fract_x
_atom_site_fract_y
_atom_site_fract_z
_atom_site_U_iso_or_equiv
_atom_site_adp_type
_atom_site_occupancy
_atom_site_symmetry_multiplicity
_atom_site_calc_flag
_atom_site_refinement_flags
C1 C 0.3572(7) 0.386(2) -0.1258(4) 0.087(4) Uani 1 1 d .
H1 H 0.3198 0.3652 -0.1537 0.104 Uiso 1 1 calc R
C2 C 0.4538(7) 0.364(2) -0.0627(5) 0.110(5) Uani 1 1 d .
H2 H 0.4954 0.3236 -0.0389 0.132 Uiso 1 1 calc R
C3 C 0.4234(9) 0.4968(19) -0.0653(6) 0.107(5) Uani 1 1 d .
H3 H 0.4406 0.5677 -0.0440 0.128 Uiso 1 1 calc R
C4 C 0.3157(7) 0.6378(15) -0.1227(4) 0.101(4) Uani 1 1 d .
H4A H 0.2652 0.6081 -0.1448 0.121 Uiso 1 1 calc R
H4B H 0.3400 0.6957 -0.1365 0.121 Uiso 1 1 calc R
C5 C 0.3034(6) 0.7332(11) -0.0906(3) 0.082(4) Uani 1 1 d .
H5A H 0.3534 0.7651 -0.0685 0.098 Uiso 1 1 calc R
H5B H 0.2740 0.8184 -0.1053 0.098 Uiso 1 1 calc R
C6 C 0.2611(5) 0.6536(10) -0.0702(3) 0.064(3) Uani 1 1 d .
H6A H 0.2144 0.6102 -0.0924 0.077 Uiso 1 1 calc R
H6B H 0.2937 0.5762 -0.0522 0.077 Uiso 1 1 calc R
C7 C 0.1629(7) 0.8062(13) -0.0644(4) 0.065(3) Uani 1 1 d .
C8 C 0.1482(6) 0.9101(11) -0.0359(4) 0.051(3) Uani 1 1 d .
C9 C 0.0754(6) 0.9692(10) -0.0525(3) 0.053(3) Uani 1 1 d .
H9 H 0.0389 0.9440 -0.0802 0.063 Uiso 1 1 calc R
C10 C 0.0549(5) 1.0671(10) -0.0284(3) 0.050(3) Uani 1 1 d .
H10 H 0.0044 1.1024 -0.0396 0.060 Uiso 1 1 calc R
C11 C 0.1098(6) 1.1113(10) 0.0120(3) 0.040(3) Uani 1 1 d .
C12 C 0.1856(5) 1.0525(11) 0.0279(3) 0.042(3) Uani 1 1 d .
C13 C 0.2442(6) 1.0988(10) 0.0691(3) 0.048(3) Uani 1 1 d .
C14 C 0.3185(5) 1.0421(12) 0.0832(3) 0.060(3) Uani 1 1 d .
H14 H 0.3580 1.0734 0.1093 0.072 Uiso 1 1 calc R
C15 C 0.3349(6) 0.9422(11) 0.0598(4) 0.061(3) Uani 1 1 d .
H15 H 0.3850 0.9047 0.0706 0.073 Uiso 1 1 calc R
C16 C 0.2795(6) 0.8955(12) 0.0206(3) 0.053(3) Uani 1 1 d .
C17 C 0.2053(6) 0.9510(10) 0.0045(3) 0.043(3) Uani 1 1 d .
C18 C 0.3011(7) 0.7869(12) -0.0033(4) 0.058(3) Uani 1 1 d .
C19 C 0.0893(6) 1.2194(12) 0.0365(3) 0.057(3) Uani 1 1 d .
C20 C 0.2232(6) 1.2086(12) 0.0941(4) 0.062(3) Uani 1 1 d .
C21 C 0.1261(5) 1.3663(11) 0.1020(3) 0.061(3) Uani 1 1 d .
H21A H 0.0893 1.4362 0.0828 0.073 Uiso 1 1 calc R
H21B H 0.1719 1.4192 0.1216 0.073 Uiso 1 1 calc R
C22 C 0.0900(5) 1.2906(11) 0.1282(3) 0.069(3) Uani 1 1 d .
H22A H 0.0411 1.2475 0.1082 0.083 Uiso 1 1 calc R
H22B H 0.1241 1.2123 0.1445 0.083 Uiso 1 1 calc R
C23 C 0.0750(6) 1.3841(12) 0.1590(3) 0.074(3) Uani 1 1 d .
H23A H 0.0355 1.4556 0.1431 0.088 Uiso 1 1 calc R
H23B H 0.0561 1.3249 0.1754 0.088 Uiso 1 1 calc R
C24 C 0.2097(9) 1.3886(12) 0.2168(4) 0.068(3) Uani 1 1 d .
H24 H 0.2152 1.2890 0.2214 0.081 Uiso 1 1 calc R
C25 C 0.2318(12) 1.6196(18) 0.2221(6) 0.107(5) Uani 1 1 d .
H25 H 0.2567 1.7084 0.2312 0.129 Uiso 1 1 calc R
C26 C 0.1598(11) 1.5999(19) 0.1918(5) 0.107(5) Uani 1 1 d .
H26 H 0.1250 1.6721 0.1759 0.128 Uiso 1 1 calc R
C27 C 0.0760(7) -0.0678(16) -0.2057(3) 0.072(4) Uani 1 1 d .
H27 H 0.0256 -0.0894 -0.2103 0.086 Uiso 1 1 calc R
C28 C 0.1958(6) -0.0886(17) -0.1945(3) 0.064(3) Uani 1 1 d .
H28 H 0.2429 -0.1281 -0.1905 0.077 Uiso 1 1 calc R
C29 C 0.1816(8) 0.0536(14) -0.1922(3) 0.070(3) Uani 1 1 d .
H29 H 0.2165 0.1296 -0.1865 0.084 Uiso 1 1 calc R
C30 C 0.0658(5) 0.1975(11) -0.2014(3) 0.067(3) Uani 1 1 d .
H30A H 0.0122 0.1767 -0.2081 0.081 Uiso 1 1 calc R
H30B H 0.0659 0.2595 -0.2239 0.081 Uiso 1 1 calc R
C31 C 0.1052(5) 0.2734(10) -0.1586(3) 0.062(3) Uani 1 1 d .
H31A H 0.0809 0.3671 -0.1608 0.075 Uiso 1 1 calc R
H31B H 0.1592 0.2899 -0.1518 0.075 Uiso 1 1 calc R
C32 C 0.1013(5) 0.1875(10) -0.1221(3) 0.066(3) Uani 1 1 d .
H32A H 0.0477 0.1800 -0.1273 0.079 Uiso 1 1 calc R
H32B H 0.1207 0.0902 -0.1218 0.079 Uiso 1 1 calc R
C33 C 0.1094(7) 0.3523(13) -0.0675(3) 0.058(3) Uani 1 1 d .
C34 C 0.1547(7) 0.4227(11) -0.0265(4) 0.051(3) Uani 1 1 d .
C35 C 0.1205(6) 0.5203(12) -0.0109(3) 0.064(3) Uani 1 1 d .
H35 H 0.0680 0.5397 -0.0275 0.076 Uiso 1 1 calc R
C36 C 0.1598(6) 0.5943(10) 0.0290(4) 0.064(3) Uani 1 1 d .
H36 H 0.1339 0.6600 0.0383 0.077 Uiso 1 1 calc R
C37 C 0.2394(6) 0.5647(10) 0.0541(3) 0.045(3) Uani 1 1 d .
C38 C 0.2830(6) 0.6366(11) 0.0975(4) 0.054(3) Uani 1 1 d .
C39 C 0.2766(6) 0.4645(10) 0.0389(3) 0.048(3) Uani 1 1 d .
C40 C 0.2346(6) 0.3911(13) -0.0011(3) 0.051(3) Uani 1 1 d .
C41 C 0.2680(6) 0.2909(12) -0.0171(4) 0.056(3) Uani 1 1 d .
C42 C 0.3456(7) 0.2589(10) 0.0075(3) 0.064(3) Uani 1 1 d .
H42 H 0.3693 0.1901 -0.0023 0.076 Uiso 1 1 calc R
C43 C 0.3897(6) 0.3287(11) 0.0473(4) 0.059(3) Uani 1 1 d .
H43 H 0.4420 0.3059 0.0632 0.071 Uiso 1 1 calc R
C44 C 0.3563(6) 0.4307(11) 0.0630(3) 0.047(3) Uani 1 1 d .
C45 C 0.4027(8) 0.5061(12) 0.1033(4) 0.063(3) Uani 1 1 d .
C46 C 0.2261(7) 0.2143(13) -0.0582(3) 0.059(3) Uani 1 1 d .
C47 C 0.4068(5) 0.6722(10) 0.1614(3) 0.067(3) Uani 1 1 d .
H47A H 0.3875 0.7702 0.1599 0.080 Uiso 1 1 calc R
H47B H 0.4615 0.6778 0.1687 0.080 Uiso 1 1 calc R
C48 C 0.3965(5) 0.5860(12) 0.1972(3) 0.068(3) Uani 1 1 d .
H48A H 0.4140 0.6467 0.2227 0.082 Uiso 1 1 calc R
H48B H 0.3415 0.5679 0.1874 0.082 Uiso 1 1 calc R
C49 C 0.4394(6) 0.4410(11) 0.2102(3) 0.072(3) Uani 1 1 d .
H49A H 0.4231 0.3900 0.2292 0.086 Uiso 1 1 calc R
H49B H 0.4253 0.3822 0.1847 0.086 Uiso 1 1 calc R
C50 C 0.5737(7) 0.4165(11) 0.2162(4) 0.066(3) Uani 1 1 d .
H50 H 0.5597 0.3685 0.1903 0.080 Uiso 1 1 calc R
C51 C 0.6431(6) 0.5207(13) 0.2776(4) 0.084(4) Uani 1 1 d .
H51 H 0.6863 0.5573 0.3011 0.101 Uiso 1 1 calc R
C52 C 0.5697(8) 0.5257(10) 0.2723(3) 0.077(4) Uani 1 1 d .
H52 H 0.5521 0.5647 0.2910 0.092 Uiso 1 1 calc R
F1 F 0.5839(4) -0.0425(8) 0.2030(2) 0.150(3) Uani 1 1 d .
F2 F 0.4921(3) 0.1289(7) 0.15752(19) 0.116(2) Uani 1 1 d .
F3 F 0.5469(4) 0.1140(9) 0.1104(2) 0.153(3) Uani 1 1 d .
F4 F 0.6370(3) -0.0529(7) 0.1548(2) 0.121(2) Uani 1 1 d .
F5 F 0.6278(3) 0.1629(6) 0.18295(19) 0.113(2) Uani 1 1 d .
F6 F 0.5046(3) -0.0922(7) 0.1288(2) 0.126(2) Uani 1 1 d .
F7 F 0.1226(3) -0.0361(6) 0.28039(18) 0.093(2) Uani 1 1 d .
F8 F 0.0892(3) 0.1337(6) 0.22300(15) 0.0800(17) Uani 1 1 d .
F9 F 0.1977(3) 0.0512(5) 0.21288(16) 0.0793(18) Uani 1 1 d .
F10 F 0.2326(3) -0.1097(5) 0.27192(15) 0.0738(17) Uani 1 1 d .
F11 F 0.2150(3) 0.1366(6) 0.28121(16) 0.0871(18) Uani 1 1 d .
F12 F 0.1053(3) -0.1175(6) 0.21338(18) 0.100(2) Uani 1 1 d .
N1 N 0.4121(8) 0.2992(12) -0.1013(5) 0.106(4) Uani 1 1 d .
H1A H 0.4208 0.2142 -0.1084 0.127 Uiso 1 1 calc R
N2 N 0.3631(6) 0.5068(14) -0.1048(4) 0.074(3) Uani 1 1 d .
N3 N 0.2398(5) 0.7522(9) -0.0436(3) 0.053(2) Uani 1 1 d .
N4 N 0.1484(5) 1.2653(8) 0.0763(3) 0.047(2) Uani 1 1 d .
N5 N 0.1464(6) 1.4569(13) 0.1881(3) 0.061(3) Uani 1 1 d .
N6 N 0.2629(6) 1.4870(17) 0.2375(3) 0.087(3) Uani 1 1 d .
H6 H 0.3092 1.4705 0.2572 0.105 Uiso 1 1 calc R
N7 N 0.1290(7) -0.1651(10) -0.2039(3) 0.084(3) Uani 1 1 d .
H7 H 0.1225 -0.2571 -0.2078 0.101 Uiso 1 1 calc R
N8 N 0.1065(6) 0.0633(12) -0.1997(2) 0.056(2) Uani 1 1 d .
N9 N 0.1470(6) 0.2555(9) -0.0802(3) 0.057(3) Uani 1 1 d .
N10 N 0.3641(5) 0.6006(9) 0.1190(2) 0.052(2) Uani 1 1 d .
N11 N 0.5255(5) 0.4592(8) 0.2325(3) 0.057(2) Uani 1 1 d .
N12 N 0.6442(6) 0.4548(10) 0.2437(3) 0.074(3) Uani 1 1 d .
H12 H 0.6853 0.4397 0.2404 0.089 Uiso 1 1 calc R
O1 O 0.1179(4) 0.7741(8) -0.0992(2) 0.085(3) Uani 1 1 d .
O2 O 0.3626(4) 0.7321(8) 0.0100(2) 0.082(3) Uani 1 1 d .
O3 O 0.0231(4) 1.2692(7) 0.02399(19) 0.065(2) Uani 1 1 d .
O4 O 0.2707(4) 1.2548(7) 0.1292(2) 0.075(2) Uani 1 1 d .
O5 O 0.0394(4) 0.3824(7) -0.0885(2) 0.072(2) Uani 1 1 d .
O6 O 0.2538(4) 0.1286(8) -0.0718(2) 0.091(3) Uani 1 1 d .
O7 O 0.2533(4) 0.7170(8) 0.1138(2) 0.076(2) Uani 1 1 d .
O8 O 0.4730(4) 0.4946(7) 0.1248(2) 0.077(2) Uani 1 1 d .
O9 O 0.1366(4) 0.9186(8) 0.1200(2) 0.139(3) Uani 1 1 d .
O10 O 0.4817(8) 0.910(3) 0.9747(5) 0.214(12) Uani 0.50 1 d P
Si1 Si 0.56436(18) 0.0379(4) 0.15627(10) 0.0698(10) Uani 1 1 d .
Si2 Si 0.15954(17) 0.0105(4) 0.24695(10) 0.0642(9) Uani 1 1 d .

loop_
_atom_site_aniso_label
_atom_site_aniso_U_11
_atom_site_aniso_U_22
_atom_site_aniso_U_33
_atom_site_aniso_U_23
_atom_site_aniso_U_13
_atom_site_aniso_U_12
C1 0.062(10) 0.111(13) 0.081(11) -0.043(11) 0.028(8) -0.018(10)
C2 0.065(10) 0.190(19) 0.067(11) -0.046(12) 0.024(8) -0.006(11)
C3 0.058(10) 0.130(16) 0.131(16) -0.062(12) 0.042(11) -0.022(10)
C4 0.115(11) 0.117(12) 0.087(10) 0.030(10) 0.059(9) 0.026(9)
C5 0.126(10) 0.071(9) 0.092(9) 0.014(8) 0.088(8) 0.013(7)
C6 0.073(8) 0.054(8) 0.069(8) 0.000(7) 0.036(7) 0.003(6)
C7 0.067(11) 0.060(10) 0.077(10) 0.000(8) 0.040(9) -0.006(8)
C8 0.021(6) 0.053(8) 0.069(8) 0.013(7) 0.012(6) 0.001(6)
C9 0.065(8) 0.058(8) 0.043(6) -0.024(6) 0.031(6) -0.020(6)
C10 0.043(6) 0.054(8) 0.050(7) 0.014(6) 0.019(6) -0.007(6)
C11 0.049(7) 0.031(7) 0.049(7) -0.015(6) 0.029(6) -0.016(6)
C12 0.031(7) 0.044(8) 0.046(7) 0.010(6) 0.012(6) -0.018(6)
C13 0.067(8) 0.036(7) 0.057(7) -0.005(6) 0.042(7) -0.001(6)
C14 0.026(7) 0.079(10) 0.052(7) 0.032(7) -0.003(5) 0.012(6)
C15 0.082(9) 0.041(8) 0.070(9) 0.007(6) 0.043(8) 0.021(7)
C16 0.028(7) 0.075(9) 0.041(7) 0.018(7) 0.003(6) -0.002(6)
C17 0.039(7) 0.043(7) 0.048(7) -0.009(6) 0.021(6) -0.001(6)
C18 0.086(11) 0.042(9) 0.061(9) -0.015(7) 0.045(9) 0.002(7)
C19 0.045(8) 0.058(9) 0.061(8) 0.010(7) 0.018(7) -0.003(7)
C20 0.042(8) 0.063(9) 0.059(8) 0.000(7) 0.005(7) -0.014(7)
C21 0.064(7) 0.060(8) 0.057(7) 0.003(6) 0.025(6) 0.005(6)
C22 0.052(7) 0.082(9) 0.064(8) 0.002(7) 0.018(6) -0.042(6)
C23 0.071(8) 0.095(10) 0.060(8) -0.028(7) 0.034(7) -0.020(7)
C24 0.098(10) 0.059(9) 0.044(7) 0.005(8) 0.030(7) -0.012(10)
C25 0.156(17) 0.042(12) 0.156(17) -0.032(12) 0.098(14) -0.022(12)
C26 0.161(16) 0.050(13) 0.116(13) -0.002(11) 0.067(12) 0.014(13)
C27 0.075(9) 0.053(10) 0.094(9) -0.020(8) 0.044(8) 0.003(9)
C28 0.065(9) 0.076(11) 0.065(8) -0.005(7) 0.041(7) -0.002(9)
C29 0.089(11) 0.055(11) 0.080(8) -0.015(7) 0.051(8) -0.012(8)
C30 0.056(7) 0.046(8) 0.089(9) -0.006(7) 0.024(7) 0.012(6)
C31 0.085(8) 0.052(8) 0.060(7) 0.004(7) 0.042(7) -0.004(6)
C32 0.087(8) 0.052(8) 0.065(8) -0.023(7) 0.039(7) -0.013(6)
C33 0.075(9) 0.060(9) 0.019(7) 0.004(6) 0.004(6) -0.028(8)
C34 0.086(9) 0.032(8) 0.067(9) 0.005(6) 0.063(8) 0.018(7)
C35 0.065(8) 0.062(9) 0.032(6) 0.011(6) -0.007(6) -0.024(7)
C36 0.059(8) 0.045(8) 0.105(10) 0.032(7) 0.054(7) 0.027(7)
C37 0.063(8) 0.043(8) 0.034(6) -0.007(6) 0.026(6) -0.018(6)
C38 0.055(8) 0.027(8) 0.074(9) 0.015(7) 0.025(7) 0.006(6)
C39 0.053(8) 0.037(7) 0.070(8) 0.013(6) 0.042(7) 0.015(6)
C40 0.047(8) 0.071(9) 0.031(7) 0.007(6) 0.013(6) -0.015(7)
C41 0.048(8) 0.070(9) 0.069(9) 0.005(7) 0.042(7) 0.012(7)
C42 0.082(9) 0.055(8) 0.055(8) -0.020(7) 0.032(7) -0.011(7)
C43 0.060(8) 0.055(8) 0.087(9) 0.014(7) 0.054(8) 0.016(6)
C44 0.043(7) 0.057(8) 0.037(6) -0.011(6) 0.015(6) -0.015(6)
C45 0.079(9) 0.050(9) 0.096(11) 0.011(8) 0.072(9) 0.009(8)
C46 0.060(9) 0.074(10) 0.038(8) -0.018(7) 0.018(7) -0.013(8)
C47 0.067(8) 0.053(8) 0.081(9) -0.001(7) 0.033(7) 0.009(6)
C48 0.066(7) 0.068(9) 0.057(7) -0.016(7) 0.017(6) 0.014(7)
C49 0.084(9) 0.076(10) 0.073(8) -0.002(7) 0.051(7) -0.011(7)
C50 0.048(8) 0.088(10) 0.075(9) 0.009(7) 0.038(8) 0.019(7)
C51 0.023(7) 0.110(12) 0.104(11) 0.026(9) 0.014(7) 0.008(7)
C52 0.105(11) 0.052(8) 0.046(8) -0.024(6) 0.010(7) -0.011(8)
F1 0.116(5) 0.236(9) 0.081(5) 0.039(5) 0.029(4) -0.024(5)
F2 0.083(5) 0.128(6) 0.133(5) -0.034(5) 0.045(4) 0.012(4)
F3 0.141(6) 0.219(8) 0.092(5) 0.054(5) 0.047(5) 0.023(6)
F4 0.065(4) 0.127(6) 0.168(6) -0.055(5) 0.048(4) 0.006(4)
F5 0.076(4) 0.076(5) 0.150(6) -0.033(4) 0.018(4) -0.020(4)
F6 0.064(4) 0.085(5) 0.172(6) -0.028(5) 0.004(4) -0.015(4)
F7 0.112(5) 0.081(5) 0.130(5) 0.023(4) 0.094(4) 0.019(4)
F8 0.066(4) 0.083(5) 0.093(4) 0.016(4) 0.037(3) 0.025(3)
F9 0.070(4) 0.086(5) 0.084(4) 0.021(3) 0.036(3) 0.017(3)
F10 0.065(4) 0.068(4) 0.087(4) 0.015(3) 0.033(3) 0.017(3)
F11 0.093(4) 0.058(4) 0.088(4) -0.007(4) 0.021(3) 0.001(3)
F12 0.075(4) 0.090(5) 0.121(5) -0.025(4) 0.031(4) -0.005(4)
N1 0.098(9) 0.116(11) 0.109(10) -0.027(9) 0.051(8) 0.034(9)
N2 0.065(8) 0.082(10) 0.080(9) -0.024(8) 0.037(7) -0.002(7)
N3 0.060(7) 0.050(7) 0.059(7) -0.008(5) 0.035(6) -0.005(5)
N4 0.050(6) 0.035(6) 0.055(6) -0.009(5) 0.022(5) -0.011(5)
N5 0.090(8) 0.060(9) 0.032(6) 0.009(6) 0.026(6) 0.011(7)
N6 0.080(8) 0.114(11) 0.071(7) -0.035(8) 0.036(6) -0.025(9)
N7 0.109(9) 0.054(8) 0.112(8) -0.022(6) 0.069(7) -0.024(8)
N8 0.046(7) 0.068(9) 0.052(5) -0.013(5) 0.019(5) -0.006(6)
N9 0.089(8) 0.030(6) 0.071(7) -0.010(5) 0.052(7) 0.010(6)
N10 0.058(6) 0.050(6) 0.042(6) -0.006(5) 0.017(5) -0.017(5)
N11 0.034(6) 0.062(7) 0.071(7) 0.003(5) 0.020(5) 0.006(5)
N12 0.073(8) 0.091(8) 0.073(7) 0.004(6) 0.046(7) 0.014(6)
O1 0.076(6) 0.098(6) 0.069(6) -0.042(5) 0.020(5) 0.004(5)
O2 0.071(5) 0.081(6) 0.102(6) 0.015(5) 0.046(5) 0.039(5)
O3 0.055(5) 0.073(6) 0.056(4) -0.010(4) 0.016(4) 0.006(4)
O4 0.055(5) 0.083(6) 0.070(5) -0.020(5) 0.013(4) 0.004(4)
O5 0.063(5) 0.073(6) 0.062(5) -0.006(4) 0.011(4) 0.013(4)
O6 0.103(6) 0.089(7) 0.092(6) -0.034(5) 0.054(5) 0.024(5)
O7 0.084(5) 0.069(6) 0.069(5) -0.012(4) 0.030(4) 0.026(4)
O8 0.054(5) 0.088(6) 0.085(5) -0.008(4) 0.029(4) 0.004(5)
O9 0.127(7) 0.106(7) 0.119(6) -0.009(5) -0.002(5) 0.037(5)
O10 0.050(11) 0.44(4) 0.117(15) 0.126(18) 0.009(11) -0.021(15)
Si1 0.059(2) 0.083(3) 0.063(2) -0.007(2) 0.0228(18) -0.001(2)
Si2 0.056(2) 0.061(2) 0.076(2) 0.004(2) 0.031(2) 0.004(2)

loop_
_atom_type_symbol
_atom_type_description
_atom_type_scat_dispersion_real
_atom_type_scat_dispersion_imag
_atom_type_scat_source
C C 0.0033 0.0016 'International Tables Vol C Tables 4.2.6.8 and 6.1.1.4'
H H 0.0000 0.0000 'International Tables Vol C Tables 4.2.6.8 and 6.1.1.4'
F F 0.0171 0.0103 'International Tables Vol C Tables 4.2.6.8 and 6.1.1.4'
N N 0.0061 0.0033 'International Tables Vol C Tables 4.2.6.8 and 6.1.1.4'
O O 0.0106 0.0060 'International Tables Vol C Tables 4.2.6.8 and 6.1.1.4'
Si Si 0.0817 0.0704 'International Tables Vol C Tables 4.2.6.8 and 6.1.1.4'

loop_
_geom_angle_atom_site_label_1
_geom_angle_atom_site_label_2
_geom_angle_atom_site_label_3
_geom_angle
N1 C1 N2 108.5(12)
N1 C1 H1 125.8
N2 C1 H1 125.8
C3 C2 N1 106.7(14)
C3 C2 H2 126.7
N1 C2 H2 126.6
N2 C3 C2 106.4(14)
N2 C3 H3 126.8
C2 C3 H3 126.8
N2 C4 C5 116.0(9)
N2 C4 H4A 108.3
C5 C4 H4A 108.3
N2 C4 H4B 108.3
C5 C4 H4B 108.3
H4A C4 H4B 107.4
C6 C5 C4 111.2(9)
C6 C5 H5A 109.4
C4 C5 H5A 109.4
C6 C5 H5B 109.4
C4 C5 H5B 109.4
H5A C5 H5B 108.0
N3 C6 C5 111.1(8)
N3 C6 H6A 109.4
C5 C6 H6A 109.4
N3 C6 H6B 109.4
C5 C6 H6B 109.4
H6A C6 H6B 108.0
O1 C7 N3 124.2(12)
O1 C7 C8 125.2(12)
N3 C7 C8 110.6(10)
C9 C8 C17 121.0(11)
C9 C8 C7 116.0(10)
C17 C8 C7 122.9(10)
C8 C9 C10 120.9(9)
C8 C9 H9 119.5
C10 C9 H9 119.5
C11 C10 C9 120.2(9)
C11 C10 H10 119.9
C9 C10 H10 119.9
C10 C11 C12 117.8(9)
C10 C11 C19 120.3(10)
C12 C11 C19 121.9(10)
C17 C12 C11 122.0(9)
C17 C12 C13 118.8(9)
C11 C12 C13 119.2(11)
C14 C13 C12 117.6(10)
C14 C13 C20 123.6(10)
C12 C13 C20 118.8(10)
C15 C14 C13 121.7(10)
C15 C14 H14 119.1
C13 C14 H14 119.1
C14 C15 C16 121.4(11)
C14 C15 H15 119.3
C16 C15 H15 119.3
C15 C16 C17 119.5(11)
C15 C16 C18 118.8(10)
C17 C16 C18 121.7(10)
C16 C17 C8 121.1(11)
C16 C17 C12 120.9(10)
C8 C17 C12 118.0(10)
O2 C18 N3 122.9(11)
O2 C18 C16 124.1(11)
N3 C18 C16 113.1(11)
O3 C19 N4 119.2(11)
O3 C19 C11 123.2(10)
N4 C19 C11 117.6(10)
O4 C20 N4 118.3(11)
O4 C20 C13 122.3(10)
N4 C20 C13 119.4(10)
N4 C21 C22 113.7(8)
N4 C21 H21A 108.8
C22 C21 H21A 108.8
N4 C21 H21B 108.8
C22 C21 H21B 108.8
H21A C21 H21B 107.7
C23 C22 C21 116.4(8)
C23 C22 H22A 108.2
C21 C22 H22A 108.2
C23 C22 H22B 108.2
C21 C22 H22B 108.2
H22A C22 H22B 107.3
N5 C23 C22 109.6(8)
N5 C23 H23A 109.7
C22 C23 H23A 109.7
N5 C23 H23B 109.7
C22 C23 H23B 109.7
H23A C23 H23B 108.2
N6 C24 N5 108.0(11)
N6 C24 H24 126.0
N5 C24 H24 126.0
C26 C25 N6 107.9(15)
C26 C25 H25 126.0
N6 C25 H25 126.0
C25 C26 N5 107.4(15)
C25 C26 H26 126.3
N5 C26 H26 126.3
N8 C27 N7 109.2(11)
N8 C27 H27 125.4
N7 C27 H27 125.4
C29 C28 N7 108.7(10)
C29 C28 H28 125.7
N7 C28 H28 125.7
C28 C29 N8 106.3(10)
C28 C29 H29 126.9
N8 C29 H29 126.9
N8 C30 C31 109.4(8)
N8 C30 H30A 109.8
C31 C30 H30A 109.8
N8 C30 H30B 109.8
C31 C30 H30B 109.8
H30A C30 H30B 108.2
C30 C31 C32 112.9(8)
C30 C31 H31A 109.0
C32 C31 H31A 109.0
C30 C31 H31B 109.0
C32 C31 H31B 109.0
H31A C31 H31B 107.8
N9 C32 C31 111.9(8)
N9 C32 H32A 109.2
C31 C32 H32A 109.2
N9 C32 H32B 109.2
C31 C32 H32B 109.2
H32A C32 H32B 107.9
O5 C33 N9 123.9(10)
O5 C33 C34 119.6(13)
N9 C33 C34 116.5(11)
C35 C34 C40 118.2(11)
C35 C34 C33 120.0(11)
C40 C34 C33 121.7(10)
C34 C35 C36 124.3(10)
C34 C35 H35 117.9
C36 C35 H35 117.9
C37 C36 C35 117.7(9)
C37 C36 H36 121.1
C35 C36 H36 121.1
C36 C37 C39 119.4(9)
C36 C37 C38 119.6(10)
C39 C37 C38 120.9(10)
O7 C38 N10 121.8(10)
O7 C38 C37 124.4(10)
N10 C38 C37 113.9(10)
C37 C39 C44 121.5(11)
C37 C39 C40 121.0(10)
C44 C39 C40 117.5(10)
C41 C40 C34 117.4(10)
C41 C40 C39 123.2(10)
C34 C40 C39 119.4(11)
C40 C41 C42 117.8(11)
C40 C41 C46 124.2(11)
C42 C41 C46 117.9(11)
C41 C42 C43 121.1(10)
C41 C42 H42 119.4
C43 C42 H42 119.4
C44 C43 C42 120.9(9)
C44 C43 H43 119.5
C42 C43 H43 119.5
C43 C44 C39 119.4(10)
C43 C44 C45 120.7(10)
C39 C44 C45 119.9(11)
O8 C45 N10 116.8(11)
O8 C45 C44 125.4(11)
N10 C45 C44 117.8(11)
O6 C46 N9 122.8(11)
O6 C46 C41 124.6(12)
N9 C46 C41 112.6(11)
N10 C47 C48 110.7(8)
N10 C47 H47A 109.5
C48 C47 H47A 109.5
N10 C47 H47B 109.5
C48 C47 H47B 109.5
H47A C47 H47B 108.1
C49 C48 C47 115.7(8)
C49 C48 H48A 108.4
C47 C48 H48A 108.4
C49 C48 H48B 108.4
C47 C48 H48B 108.4
H48A C48 H48B 107.4
N11 C49 C48 112.5(8)
N11 C49 H49A 109.1
C48 C49 H49A 109.1
N11 C49 H49B 109.1
C48 C49 H49B 109.1
H49A C49 H49B 107.8
N12 C50 N11 107.5(10)
N12 C50 H50 126.2
N11 C50 H50 126.2
N12 C51 C52 109.2(11)
N12 C51 H51 125.4
C52 C51 H51 125.4
C51 C52 N11 104.8(11)
C51 C52 H52 127.6
N11 C52 H52 127.6
C1 N1 C2 109.2(13)
C1 N1 H1A 125.4
C2 N1 H1A 125.4
C1 N2 C3 109.2(12)
C1 N2 C4 125.6(15)
C3 N2 C4 125.0(15)
C18 N3 C7 130.4(11)
C18 N3 C6 114.6(9)
C7 N3 C6 114.7(9)
C20 N4 C19 123.1(10)
C20 N4 C21 119.4(9)
C19 N4 C21 117.2(9)
C24 N5 C26 108.7(11)
C24 N5 C23 124.3(13)
C26 N5 C23 127.0(14)
C24 N6 C25 107.9(12)
C24 N6 H6 126.0
C25 N6 H6 126.0
C27 N7 C28 106.3(10)
C27 N7 H7 126.8
C28 N7 H7 126.8
C27 N8 C29 109.4(10)
C27 N8 C30 125.5(11)
C29 N8 C30 125.1(12)
C33 N9 C46 127.5(10)
C33 N9 C32 116.2(9)
C46 N9 C32 116.2(9)
C45 N10 C38 125.7(10)
C45 N10 C47 120.6(9)
C38 N10 C47 113.7(9)
C50 N11 C52 108.3(9)
C50 N11 C49 124.5(10)
C52 N11 C49 127.1(10)
C50 N12 C51 110.1(10)
C50 N12 H12 125.0
C51 N12 H12 125.0
F5 Si1 F3 91.4(4)
F5 Si1 F6 176.6(4)
F3 Si1 F6 87.9(4)
F5 Si1 F2 92.9(3)
F3 Si1 F2 90.0(4)
F6 Si1 F2 90.4(3)
F5 Si1 F4 87.0(3)
F3 Si1 F4 89.7(4)
F6 Si1 F4 89.7(3)
F2 Si1 F4 179.7(4)
F5 Si1 F1 88.7(4)
F3 Si1 F1 178.5(4)
F6 Si1 F1 91.9(4)
F2 Si1 F1 91.4(4)
F4 Si1 F1 88.9(4)
F12 Si2 F11 179.0(4)
F12 Si2 F7 88.6(3)
F11 Si2 F7 91.1(3)
F12 Si2 F8 91.1(3)
F11 Si2 F8 89.9(3)
F7 Si2 F8 91.0(3)
F12 Si2 F9 90.0(3)
F11 Si2 F9 90.3(3)
F7 Si2 F9 177.9(3)
F8 Si2 F9 90.6(3)
F12 Si2 F10 90.6(3)
F11 Si2 F10 88.4(3)
F7 Si2 F10 89.5(3)
F8 Si2 F10 178.2(4)
F9 Si2 F10 88.9(3)

loop_
_geom_bond_atom_site_label_1
_geom_bond_atom_site_label_2
_geom_bond_distance
C1 N1 1.294(12)
C1 N2 1.313(13)
C1 H1 0.9300
C2 C3 1.347(15)
C2 N1 1.353(12)
C2 H2 0.9300
C3 N2 1.347(14)
C3 H3 0.9300
C4 N2 1.473(12)
C4 C5 1.518(12)
C4 H4A 0.9700
C4 H4B 0.9700
C5 C6 1.495(10)
C5 H5A 0.9700
C5 H5B 0.9700
C6 N3 1.480(10)
C6 H6A 0.9700
C6 H6B 0.9700
C7 O1 1.166(11)
C7 N3 1.416(11)
C7 C8 1.496(13)
C8 C9 1.369(10)
C8 C17 1.390(11)
C9 C10 1.403(10)
C9 H9 0.9300
C10 C11 1.386(10)
C10 H10 0.9300
C11 C12 1.418(11)
C11 C19 1.477(12)
C12 C17 1.401(11)
C12 C13 1.435(11)
C13 C14 1.391(11)
C13 C20 1.503(12)
C14 C15 1.357(11)
C14 H14 0.9300
C15 C16 1.369(11)
C15 H15 0.9300
C16 C17 1.379(11)
C16 C18 1.476(13)
C18 O2 1.176(10)
C18 N3 1.406(11)
C19 O3 1.236(9)
C19 N4 1.404(11)
C20 O4 1.226(9)
C20 N4 1.392(10)
C21 N4 1.483(10)
C21 C22 1.542(11)
C21 H21A 0.9700
C21 H21B 0.9700
C22 C23 1.499(11)
C22 H22A 0.9700
C22 H22B 0.9700
C23 N5 1.456(11)
C23 H23A 0.9700
C23 H23B 0.9700
C24 N6 1.315(11)
C24 N5 1.338(11)
C24 H24 0.9300
C25 C26 1.325(15)
C25 N6 1.362(14)
C25 H25 0.9300
C26 N5 1.340(14)
C26 H26 0.9300
C27 N8 1.320(11)
C27 N7 1.341(11)
C27 H27 0.9300
C28 C29 1.349(12)
C28 N7 1.373(10)
C28 H28 0.9300
C29 N8 1.355(11)
C29 H29 0.9300
C30 N8 1.453(10)
C30 C31 1.505(10)
C30 H30A 0.9700
C30 H30B 0.9700
C31 C32 1.525(10)
C31 H31A 0.9700
C31 H31B 0.9700
C32 N9 1.463(10)
C32 H32A 0.9700
C32 H32B 0.9700
C33 O5 1.242(11)
C33 N9 1.344(12)
C33 C34 1.448(12)
C34 C35 1.364(11)
C34 C40 1.419(12)
C35 C36 1.422(12)
C35 H35 0.9300
C36 C37 1.410(11)
C36 H36 0.9300
C37 C39 1.411(11)
C37 C38 1.511(12)
C38 O7 1.222(10)
C38 N10 1.437(11)
C39 C44 1.415(11)
C39 C40 1.427(12)
C40 C41 1.377(12)
C41 C42 1.382(11)
C41 C46 1.470(13)
C42 C43 1.411(11)
C42 H42 0.9300
C43 C44 1.383(11)
C43 H43 0.9300
C44 C45 1.457(13)
C45 O8 1.224(11)
C45 N10 1.405(11)
C46 O6 1.166(11)
C46 N9 1.417(12)
C47 N10 1.483(10)
C47 C48 1.563(11)
C47 H47A 0.9700
C47 H47B 0.9700
C48 C49 1.530(11)
C48 H48A 0.9700
C48 H48B 0.9700
C49 N11 1.492(10)
C49 H49A 0.9700
C49 H49B 0.9700
C50 N12 1.311(10)
C50 N11 1.346(10)
C50 H50 0.9300
C51 N12 1.334(12)
C51 C52 1.343(12)
C51 H51 0.9300
C52 N11 1.400(10)
C52 H52 0.9300
F1 Si1 1.668(7)
F2 Si1 1.643(6)
F3 Si1 1.633(7)
F4 Si1 1.651(6)
F5 Si1 1.633(6)
F6 Si1 1.640(6)
F7 Si2 1.670(6)
F8 Si2 1.676(5)
F9 Si2 1.693(6)
F10 Si2 1.694(5)
F11 Si2 1.664(6)
F12 Si2 1.659(6)
N1 H1A 0.8600
N6 H6 0.8600
N7 H7 0.8600
N12 H12 0.8600

loop_
_geom_torsion_atom_site_label_1
_geom_torsion_atom_site_label_2
_geom_torsion_atom_site_label_3
_geom_torsion_atom_site_label_4
_geom_torsion
N1 C2 C3 N2 1.8(15)
N2 C4 C5 C6 -62.0(13)
C4 C5 C6 N3 -172.2(8)
O1 C7 C8 C9 0.7(15)
N3 C7 C8 C9 -179.6(8)
O1 C7 C8 C17 -176.2(11)
N3 C7 C8 C17 3.4(13)
C17 C8 C9 C10 -3.4(13)
C7 C8 C9 C10 179.5(8)
C8 C9 C10 C11 3.3(13)
C9 C10 C11 C12 -1.1(12)
C9 C10 C11 C19 177.2(8)
C10 C11 C12 C17 -1.1(12)
C19 C11 C12 C17 -179.4(8)
C10 C11 C12 C13 178.4(8)
C19 C11 C12 C13 0.1(12)
C17 C12 C13 C14 1.4(12)
C11 C12 C13 C14 -178.1(8)
C17 C12 C13 C20 179.5(8)
C11 C12 C13 C20 0.0(12)
C12 C13 C14 C15 -2.5(13)
C20 C13 C14 C15 179.5(9)
C13 C14 C15 C16 1.8(15)
C14 C15 C16 C17 0.1(14)
C14 C15 C16 C18 179.8(9)
C15 C16 C17 C8 177.7(9)
C18 C16 C17 C8 -2.0(13)
C15 C16 C17 C12 -1.2(13)
C18 C16 C17 C12 179.1(8)
C9 C8 C17 C16 -177.7(9)
C7 C8 C17 C16 -0.8(14)
C9 C8 C17 C12 1.2(13)
C7 C8 C17 C12 178.1(8)
C11 C12 C17 C16 179.9(8)
C13 C12 C17 C16 0.4(12)
C11 C12 C17 C8 1.0(13)
C13 C12 C17 C8 -178.5(8)
C15 C16 C18 O2 3.7(16)
C17 C16 C18 O2 -176.6(10)
C15 C16 C18 N3 -177.8(8)
C17 C16 C18 N3 1.8(13)
C10 C11 C19 O3 4.0(14)
C12 C11 C19 O3 -177.8(9)
C10 C11 C19 N4 -176.8(8)
C12 C11 C19 N4 1.4(13)
C14 C13 C20 O4 -0.9(15)
C12 C13 C20 O4 -178.8(9)
C14 C13 C20 N4 176.3(8)
C12 C13 C20 N4 -1.7(12)
N4 C21 C22 C23 172.9(8)
C21 C22 C23 N5 -54.9(12)
N6 C25 C26 N5 -0.4(16)
N7 C28 C29 N8 0.5(11)
N8 C30 C31 C32 -64.2(10)
C30 C31 C32 N9 173.9(8)
O5 C33 C34 C35 0.6(14)
N9 C33 C34 C35 -178.8(8)
O5 C33 C34 C40 179.4(9)
N9 C33 C34 C40 0.0(13)
C40 C34 C35 C36 0.8(14)
C33 C34 C35 C36 179.6(8)
C34 C35 C36 C37 0.0(14)
C35 C36 C37 C39 0.1(12)
C35 C36 C37 C38 -177.8(8)
C36 C37 C38 O7 2.8(14)
C39 C37 C38 O7 -175.1(9)
C36 C37 C38 N10 -178.1(7)
C39 C37 C38 N10 4.0(12)
C36 C37 C39 C44 -179.7(8)
C38 C37 C39 C44 -1.8(13)
C36 C37 C39 C40 -1.0(12)
C38 C37 C39 C40 176.8(8)
C35 C34 C40 C41 179.2(9)
C33 C34 C40 C41 0.4(13)
C35 C34 C40 C39 -1.7(13)
C33 C34 C40 C39 179.5(8)
C37 C39 C40 C41 -179.1(8)
C44 C39 C40 C41 -0.4(13)
C37 C39 C40 C34 1.9(13)
C44 C39 C40 C34 -179.4(8)
C34 C40 C41 C42 -179.7(8)
C39 C40 C41 C42 1.3(14)
C34 C40 C41 C46 -0.7(14)
C39 C40 C41 C46 -179.8(9)
C40 C41 C42 C43 -1.3(14)
C46 C41 C42 C43 179.7(9)
C41 C42 C43 C44 0.5(14)
C42 C43 C44 C39 0.4(13)
C42 C43 C44 C45 -177.9(8)
C37 C39 C44 C43 178.2(8)
C40 C39 C44 C43 -0.5(12)
C37 C39 C44 C45 -3.5(13)
C40 C39 C44 C45 177.8(8)
C43 C44 C45 O8 4.8(15)
C39 C44 C45 O8 -173.5(9)
C43 C44 C45 N10 -175.5(8)
C39 C44 C45 N10 6.2(13)
C40 C41 C46 O6 -179.4(11)
C42 C41 C46 O6 -0.4(16)
C40 C41 C46 N9 0.6(14)
C42 C41 C46 N9 179.5(8)
N10 C47 C48 C49 71.8(10)
C47 C48 C49 N11 67.4(10)
N12 C51 C52 N11 -0.5(12)
N2 C1 N1 C2 1.8(15)
C3 C2 N1 C1 -2.3(16)
N1 C1 N2 C3 -0.7(14)
N1 C1 N2 C4 174.6(10)
C2 C3 N2 C1 -0.7(15)
C2 C3 N2 C4 -176.0(11)
C5 C4 N2 C1 151.8(11)
C5 C4 N2 C3 -33.7(15)
O2 C18 N3 C7 179.8(10)
C16 C18 N3 C7 1.3(14)
O2 C18 N3 C6 -6.7(14)
C16 C18 N3 C6 174.8(8)
O1 C7 N3 C18 175.9(11)
C8 C7 N3 C18 -3.8(13)
O1 C7 N3 C6 2.4(15)
C8 C7 N3 C6 -177.3(7)
C5 C6 N3 C18 -77.6(10)
C5 C6 N3 C7 97.0(9)
O4 C20 N4 C19 -179.3(9)
C13 C20 N4 C19 3.4(13)
O4 C20 N4 C21 -6.7(13)
C13 C20 N4 C21 176.0(8)
O3 C19 N4 C20 176.0(9)
C11 C19 N4 C20 -3.3(12)
O3 C19 N4 C21 3.2(12)
C11 C19 N4 C21 -176.0(8)
C22 C21 N4 C20 -91.7(9)
C22 C21 N4 C19 81.4(9)
N6 C24 N5 C26 -1.6(12)
N6 C24 N5 C23 179.9(8)
C25 C26 N5 C24 1.2(15)
C25 C26 N5 C23 179.7(10)
C22 C23 N5 C24 -64.8(12)
C22 C23 N5 C26 117.0(12)
N5 C24 N6 C25 1.4(13)
C26 C25 N6 C24 -0.6(16)
N8 C27 N7 C28 2.7(12)
C29 C28 N7 C27 -2.0(12)
N7 C27 N8 C29 -2.4(12)
N7 C27 N8 C30 176.9(8)
C28 C29 N8 C27 1.2(12)
C28 C29 N8 C30 -178.2(9)
C31 C30 N8 C27 119.7(10)
C31 C30 N8 C29 -61.1(12)
O5 C33 N9 C46 -179.5(9)
C34 C33 N9 C46 -0.2(14)
O5 C33 N9 C32 2.1(14)
C34 C33 N9 C32 -178.6(8)
O6 C46 N9 C33 179.8(11)
C41 C46 N9 C33 -0.1(14)
O6 C46 N9 C32 -1.8(15)
C41 C46 N9 C32 178.3(8)
C31 C32 N9 C33 89.9(10)
C31 C32 N9 C46 -88.7(10)
O8 C45 N10 C38 175.9(8)
C44 C45 N10 C38 -3.8(13)
O8 C45 N10 C47 -4.9(13)
C44 C45 N10 C47 175.3(8)
O7 C38 N10 C45 178.0(9)
C37 C38 N10 C45 -1.2(12)
O7 C38 N10 C47 -1.2(13)
C37 C38 N10 C47 179.6(7)
C48 C47 N10 C45 -96.6(9)
C48 C47 N10 C38 82.7(9)
N12 C50 N11 C52 -0.7(11)
N12 C50 N11 C49 177.6(8)
C51 C52 N11 C50 0.8(11)
C51 C52 N11 C49 -177.5(9)
C48 C49 N11 C50 -113.2(10)
C48 C49 N11 C52 64.8(11)
N11 C50 N12 C51 0.4(12)
C52 C51 N12 C50 0.1(14)
